data_1544163
loop_
_publ_author_name
'Ren, Zhiqiang'
'Hao, Yu'
'Hu, Xiangdong'

_publ_section_title
;
 Total Synthesis and Structural Reassignment of (+-)-Cereoanhydride.
;
_journal_issue 19
_journal_name_full 'Organic letters'
_journal_page_first 4958
_journal_page_last 4961
_journal_paper_doi 10.1021/acs.orglett.6b02424
_journal_volume 18
_journal_year 2016
_chemical_formula_sum 'C16 H18 O6'
_chemical_formula_weight 306.30
_chemical_name_systematic
; 
 ? 
;
_space_group_IT_number 29
_symmetry_cell_setting orthorhombic
_symmetry_space_group_name_Hall 'P 2c -2ac'
_symmetry_space_group_name_H-M 'P c a 21'
_atom_sites_solution_hydrogens geom
_atom_sites_solution_primary direct
_atom_sites_solution_secondary difmap
_audit_creation_method SHELXL-97
_cell_angle_alpha 90.00
_cell_angle_beta 90.00
_cell_angle_gamma 90.00
_cell_formula_units_Z 4
_cell_length_a 11.970(6)
_cell_length_b 16.000(8)
_cell_length_c 8.190(4)
_cell_measurement_reflns_used 1634
_cell_measurement_temperature 296(2)
_cell_measurement_theta_max 21.57
_cell_measurement_theta_min 3.27
_cell_volume 1568.5(13)
_computing_structure_refinement 'SHELXL-97 (Sheldrick, 1997)'
_computing_structure_solution 'SHELXS-97 (Sheldrick, 1990)'
_diffrn_ambient_temperature 296(2)
_diffrn_measured_fraction_theta_full 0.979
_diffrn_measured_fraction_theta_max 0.979
_diffrn_measurement_device_type 'Bruker APEX-II CCD'
_diffrn_measurement_method '\f and \w scans'
_diffrn_radiation_monochromator graphite
_diffrn_radiation_source 'fine-focus sealed tube'
_diffrn_radiation_type MoK\a
_diffrn_radiation_wavelength 0.71073
_diffrn_reflns_av_R_equivalents 0.0476
_diffrn_reflns_av_sigmaI/netI 0.0576
_diffrn_reflns_limit_h_max 14
_diffrn_reflns_limit_h_min -13
_diffrn_reflns_limit_k_max 20
_diffrn_reflns_limit_k_min -14
_diffrn_reflns_limit_l_max 9
_diffrn_reflns_limit_l_min -10
_diffrn_reflns_number 8697
_diffrn_reflns_theta_full 27.67
_diffrn_reflns_theta_max 27.67
_diffrn_reflns_theta_min 2.12
_exptl_absorpt_coefficient_mu 0.101
_exptl_crystal_colour colorless
_exptl_crystal_density_diffrn 1.297
_exptl_crystal_density_method 'not measured'
_exptl_crystal_description block
_exptl_crystal_F_000 690
_exptl_crystal_size_max 0.36
_exptl_crystal_size_mid 0.35
_exptl_crystal_size_min 0.31
_refine_diff_density_max 0.177
_refine_diff_density_min -0.204
_refine_diff_density_rms 0.039
_refine_ls_abs_structure_details 'Flack H D (1983), Acta Cryst. A39, 876-881'
_refine_ls_abs_structure_Flack 0.3(13)
_refine_ls_extinction_method none
_refine_ls_goodness_of_fit_ref 0.966
_refine_ls_hydrogen_treatment mixed
_refine_ls_matrix_type full
_refine_ls_number_parameters 205
_refine_ls_number_reflns 3396
_refine_ls_number_restraints 1
_refine_ls_restrained_S_all 0.966
_refine_ls_R_factor_all 0.0708
_refine_ls_R_factor_gt 0.0483
_refine_ls_shift/su_max 0.000
_refine_ls_shift/su_mean 0.000
_refine_ls_structure_factor_coef Fsqd
_refine_ls_weighting_details 'calc w=1/[\s^2^(Fo^2^)+(0.0609P)^2^+0.0000P] where P=(Fo^2^+2Fc^2^)/3'
_refine_ls_weighting_scheme calc
_refine_ls_wR_factor_gt 0.1077
_refine_ls_wR_factor_ref 0.1197
_reflns_number_gt 2475
_reflns_number_total 3396
_reflns_threshold_expression >2sigma(I)
_cod_data_source_file ol6b02424_si_001.cif
_cod_data_source_block xb9552
_cod_depositor_comments
;
The following automatic conversions were performed:

'_symmetry_cell_setting' value 'Orthorhombic' changed to
'orthorhombic' according to
/usr/data/users/saulius/crontab/automatic-downloads/rss-feeds/ACS/lib/dictionaries/cif_core.dic
dictionary named 'cif_core.dic' version 2.4.2 from 2011-04-26.

Automatic conversion script
Id: cif_fix_values 4268 2015-11-12 08:31:59Z antanas 

 Adding full bibliography for 1544163.cif.
;
_cod_original_cell_volume 1568.5(14)
_cod_original_sg_symbol_H-M 'Pca2(1) '
_cod_database_code 1544163

loop_
_symmetry_equiv_pos_as_xyz
'x, y, z'
'-x, -y, z+1/2'
'x+1/2, -y, z'
'-x+1/2, y, z+1/2'

loop_
_atom_site_label
_atom_site_type_symbol
_atom_site_fract_x
_atom_site_fract_y
_atom_site_fract_z
_atom_site_U_iso_or_equiv
_atom_site_adp_type
_atom_site_occupancy
_atom_site_symmetry_multiplicity
_atom_site_calc_flag
_atom_site_refinement_flags
O2 O 1.04347(16) 0.30265(12) 1.4429(2) 0.0517(5) Uani 1 1 d .
O4 O 1.00183(13) 0.23819(10) 1.2079(2) 0.0423(4) Uani 1 1 d .
O1 O 0.84266(16) 0.58605(10) 1.2301(3) 0.0493(5) Uani 1 1 d .
H1 H 0.8116 0.6130 1.1581 0.074 Uiso 1 1 calc R
O3 O 0.87292(14) 0.20963(11) 1.0025(3) 0.0516(5) Uani 1 1 d .
C5 C 0.88009(19) 0.40586(16) 0.9506(3) 0.0395(6) Uani 1 1 d .
C11 C 1.0317(2) 0.14470(16) 0.8798(4) 0.0501(7) Uani 1 1 d .
O5 O 1.18787(15) 0.32054(11) 1.0698(3) 0.0526(5) Uani 1 1 d .
C9 C 1.0560(2) 0.23807(14) 0.9209(3) 0.0371(6) Uani 1 1 d .
H9 H 1.0400 0.2696 0.8210 0.045 Uiso 1 1 calc R
O6 O 1.25166(16) 0.22354(11) 0.8984(3) 0.0592(6) Uani 1 1 d .
H6 H 1.3116 0.2469 0.9145 0.089 Uiso 1 1 calc R
C10 C 1.1712(2) 0.26473(15) 0.9748(3) 0.0393(6) Uani 1 1 d .
C4 C 0.92848(18) 0.35126(15) 1.0628(3) 0.0367(5) Uani 1 1 d .
C8 C 0.9635(2) 0.26120(15) 1.0422(3) 0.0391(6) Uani 1 1 d .
C3 C 0.94876(18) 0.37549(14) 1.2208(4) 0.0372(5) Uani 1 1 d .
C1 C 0.87249(19) 0.50930(15) 1.1705(3) 0.0387(6) Uani 1 1 d .
C6 C 0.8526(2) 0.48559(15) 1.0098(3) 0.0391(6) Uani 1 1 d .
H6A H 0.8199 0.5239 0.9390 0.047 Uiso 1 1 calc R
C7 C 1.0023(2) 0.30548(15) 1.3082(4) 0.0406(6) Uani 1 1 d .
C2 C 0.92245(19) 0.45469(15) 1.2812(3) 0.0390(6) Uani 1 1 d .
H2 H 0.9373 0.4701 1.3885 0.047 Uiso 1 1 calc R
C16 C 0.8594(2) 0.3829(2) 0.7746(3) 0.0515(7) Uani 1 1 d .
H16A H 0.9292 0.3706 0.7223 0.077 Uiso 1 1 calc R
H16B H 0.8240 0.4289 0.7198 0.077 Uiso 1 1 calc R
H16C H 0.8117 0.3347 0.7697 0.077 Uiso 1 1 calc R
C12 C 1.0788(3) 0.08460(16) 1.0083(5) 0.0685(10) Uani 1 1 d .
H12A H 1.0629 0.0281 0.9768 0.103 Uiso 1 1 calc R
H12B H 1.0448 0.0960 1.1122 0.103 Uiso 1 1 calc R
H12C H 1.1582 0.0921 1.0165 0.103 Uiso 1 1 calc R
C13 C 1.0734(3) 0.11982(19) 0.7101(5) 0.0697(9) Uani 1 1 d .
H13A H 1.1534 0.1232 0.7072 0.105 Uiso 1 1 calc R
H13B H 1.0425 0.1570 0.6300 0.105 Uiso 1 1 calc R
H13C H 1.0505 0.0636 0.6865 0.105 Uiso 1 1 calc R
C14 C 0.9032(3) 0.14804(19) 0.8803(6) 0.0727(10) Uani 1 1 d .
H14 H 0.8828 0.1733 0.7755 0.087 Uiso 1 1 calc R
C15 C 0.8347(3) 0.0751(2) 0.8937(7) 0.1059(17) Uani 1 1 d .
H15A H 0.8414 0.0522 1.0016 0.159 Uiso 1 1 calc R
H15B H 0.8586 0.0343 0.8151 0.159 Uiso 1 1 calc R
H15C H 0.7582 0.0898 0.8731 0.159 Uiso 1 1 calc R

loop_
_atom_site_aniso_label
_atom_site_aniso_U_11
_atom_site_aniso_U_22
_atom_site_aniso_U_33
_atom_site_aniso_U_23
_atom_site_aniso_U_13
_atom_site_aniso_U_12
O2 0.0537(11) 0.0608(12) 0.0406(11) 0.0042(9) -0.0121(9) 0.0140(9)
O4 0.0444(9) 0.0419(9) 0.0407(11) 0.0069(9) 0.0004(9) 0.0035(7)
O1 0.0540(11) 0.0429(10) 0.0508(12) 0.0011(9) -0.0050(9) 0.0111(8)
O3 0.0382(10) 0.0513(10) 0.0653(14) -0.0079(9) 0.0010(9) -0.0127(8)
C5 0.0296(12) 0.0499(14) 0.0391(15) 0.0044(12) 0.0001(10) -0.0001(10)
C11 0.0520(15) 0.0386(13) 0.0598(19) -0.0074(14) 0.0018(14) -0.0052(11)
O5 0.0404(10) 0.0565(11) 0.0609(13) -0.0098(10) -0.0014(9) -0.0076(9)
C9 0.0385(13) 0.0343(12) 0.0386(16) -0.0004(10) -0.0028(11) -0.0018(10)
O6 0.0413(10) 0.0631(11) 0.0733(15) -0.0116(11) 0.0107(11) -0.0069(9)
C10 0.0393(13) 0.0378(13) 0.0409(16) 0.0059(12) 0.0026(11) -0.0004(10)
C4 0.0257(11) 0.0433(13) 0.0410(15) 0.0014(12) -0.0018(10) 0.0002(9)
C8 0.0351(13) 0.0416(13) 0.0404(15) 0.0008(11) -0.0028(11) -0.0044(10)
C3 0.0269(11) 0.0439(13) 0.0407(15) 0.0031(12) -0.0059(11) 0.0005(9)
C1 0.0291(12) 0.0431(14) 0.0440(17) 0.0025(11) 0.0010(10) 0.0001(10)
C6 0.0312(11) 0.0465(14) 0.0396(15) 0.0070(11) -0.0004(10) 0.0056(10)
C7 0.0343(12) 0.0420(14) 0.0457(17) 0.0024(12) 0.0014(12) 0.0012(10)
C2 0.0317(12) 0.0471(14) 0.0381(15) -0.0009(11) -0.0049(10) 0.0016(10)
C16 0.0468(16) 0.0675(18) 0.0401(18) -0.0008(14) -0.0089(12) 0.0118(13)
C12 0.088(2) 0.0380(14) 0.080(3) 0.0084(15) 0.0065(19) -0.0003(15)
C13 0.085(2) 0.0544(16) 0.070(2) -0.0191(18) 0.007(2) -0.0062(16)
C14 0.0564(18) 0.0600(19) 0.102(3) -0.027(2) -0.0015(19) -0.0141(15)
C15 0.084(3) 0.083(3) 0.150(5) -0.029(3) 0.016(3) -0.039(2)

loop_
_atom_type_symbol
_atom_type_description
_atom_type_scat_dispersion_real
_atom_type_scat_dispersion_imag
_atom_type_scat_source
C C 0.0033 0.0016 'International Tables Vol C Tables 4.2.6.8 and 6.1.1.4'
H H 0.0000 0.0000 'International Tables Vol C Tables 4.2.6.8 and 6.1.1.4'
O O 0.0106 0.0060 'International Tables Vol C Tables 4.2.6.8 and 6.1.1.4'

loop_
_geom_angle_atom_site_label_1
_geom_angle_atom_site_label_2
_geom_angle_atom_site_label_3
_geom_angle
C7 O4 C8 111.09(19)
C8 O3 C14 111.5(2)
C4 C5 C6 116.1(2)
C4 C5 C16 123.1(2)
C6 C5 C16 120.8(2)
C13 C11 C12 109.9(3)
C13 C11 C14 109.7(3)
C12 C11 C14 112.8(3)
C13 C11 C9 112.7(2)
C12 C11 C9 112.6(3)
C14 C11 C9 98.8(2)
C10 C9 C8 113.7(2)
C10 C9 C11 120.3(2)
C8 C9 C11 103.7(2)
O5 C10 O6 123.7(2)
O5 C10 C9 123.5(2)
O6 C10 C9 112.7(2)
C3 C4 C5 121.2(2)
C3 C4 C8 109.0(2)
C5 C4 C8 129.8(2)
O3 C8 O4 107.86(19)
O3 C8 C4 111.91(19)
O4 C8 C4 102.8(2)
O3 C8 C9 105.4(2)
O4 C8 C9 108.09(19)
C4 C8 C9 120.2(2)
C4 C3 C2 123.4(2)
C4 C3 C7 108.6(2)
C2 C3 C7 128.0(3)
O1 C1 C6 122.5(2)
O1 C1 C2 116.2(2)
C6 C1 C2 121.2(2)
C1 C6 C5 122.3(2)
O2 C7 O4 121.7(2)
O2 C7 C3 130.4(2)
O4 C7 C3 107.9(2)
C3 C2 C1 115.8(2)
C15 C14 O3 111.0(4)
C15 C14 C11 123.0(3)
O3 C14 C11 106.0(2)

loop_
_geom_bond_atom_site_label_1
_geom_bond_atom_site_label_2
_geom_bond_distance
O2 C7 1.209(3)
O4 C7 1.354(3)
O4 C8 1.479(3)
O1 C1 1.369(3)
O3 C8 1.401(3)
O3 C14 1.450(4)
C5 C4 1.394(4)
C5 C6 1.404(4)
C5 C16 1.508(4)
C11 C13 1.530(5)
C11 C12 1.533(5)
C11 C14 1.539(4)
C11 C9 1.559(4)
O5 C10 1.201(3)
C9 C10 1.509(3)
C9 C8 1.532(4)
O6 C10 1.325(3)
C4 C3 1.373(4)
C4 C8 1.510(4)
C3 C2 1.396(4)
C3 C7 1.475(4)
C1 C6 1.390(4)
C1 C2 1.394(3)
C14 C15 1.431(4)
